data_4078218
loop_
_publ_author_name
'Safa, Muhieddine'
'Jennings, Michael C.'
'Puddephatt, Richard J.'

_publ_section_title
;
 Reactivity of a Dimethylplatinum(II) Complex with the
 Bis(2-pyridyl)dimethylsilane Ligand: Easy Silicon--Carbon Bond Activation
;
_journal_issue 9
_journal_name_full Organometallics
_journal_page_first 3539
_journal_paper_doi 10.1021/om3000136
_journal_volume 31
_journal_year 2012
_chemical_formula_moiety 'C13 H19 I N2 Pt'
_chemical_formula_sum 'C13 H19 I N2 Pt'
_chemical_formula_weight 525.29
_chemical_name_systematic
; 
 ? 
;
_space_group_IT_number 2
_symmetry_cell_setting triclinic
_symmetry_space_group_name_Hall '-P 1'
_symmetry_space_group_name_H-M 'P -1'
_atom_sites_solution_hydrogens geom
_atom_sites_solution_primary direct
_atom_sites_solution_secondary difmap
_audit_creation_method SHELXL-97
_cell_angle_alpha 79.72(3)
_cell_angle_beta 89.37(3)
_cell_angle_gamma 60.64(3)
_cell_formula_units_Z 2
_cell_length_a 8.1838(16)
_cell_length_b 8.3091(17)
_cell_length_c 13.131(3)
_cell_measurement_reflns_used 4258
_cell_measurement_temperature 150(2)
_cell_measurement_theta_max 27.48
_cell_measurement_theta_min 2.04
_cell_volume 762.7(4)
_computing_cell_refinement 'DENZO-SMN (Otwinowski & Minor, 1997)'
_computing_data_collection 'COLLECT (Nonius, 1997-2001)'
_computing_data_reduction DENZO-SMN
_computing_molecular_graphics 'SHELXTL/PC (Sheldrick, 2001)'
_computing_publication_material SHELXTL/PC
_computing_structure_refinement 'SHELXL-97 (Sheldrick, 1997)'
_computing_structure_solution 'SHELXS-97 (Sheldrick, 1997)'
_diffrn_ambient_temperature 150(2)
_diffrn_measured_fraction_theta_full 0.993
_diffrn_measured_fraction_theta_max 0.993
_diffrn_measurement_device_type 'Nonius Kappa-CCD'
_diffrn_measurement_method '\f scans, and \w scans with \k offsets'
_diffrn_radiation_monochromator graphite
_diffrn_radiation_source 'fine-focus sealed tube'
_diffrn_radiation_type MoK\a
_diffrn_radiation_wavelength 0.71073
_diffrn_reflns_av_R_equivalents 0.057
_diffrn_reflns_av_sigmaI/netI 0.0812
_diffrn_reflns_limit_h_max 8
_diffrn_reflns_limit_h_min -10
_diffrn_reflns_limit_k_max 10
_diffrn_reflns_limit_k_min -10
_diffrn_reflns_limit_l_max 16
_diffrn_reflns_limit_l_min -14
_diffrn_reflns_number 7123
_diffrn_reflns_theta_full 27.48
_diffrn_reflns_theta_max 27.48
_diffrn_reflns_theta_min 2.87
_diffrn_standards_number 0
_exptl_absorpt_coefficient_mu 11.205
_exptl_absorpt_correction_T_max 0.7670
_exptl_absorpt_correction_T_min 0.6042
_exptl_absorpt_correction_type multi-scan
_exptl_absorpt_process_details 'DENZO-SMN (Otwinowski & Minor, 1997)'
_exptl_crystal_colour colourless
_exptl_crystal_density_diffrn 2.287
_exptl_crystal_density_method 'not measured'
_exptl_crystal_description chip
_exptl_crystal_F_000 484
_exptl_crystal_size_max 0.05
_exptl_crystal_size_mid 0.05
_exptl_crystal_size_min 0.03
_refine_diff_density_max 1.494
_refine_diff_density_min -2.112
_refine_diff_density_rms 0.303
_refine_ls_extinction_method none
_refine_ls_goodness_of_fit_ref 1.089
_refine_ls_hydrogen_treatment constr
_refine_ls_matrix_type full
_refine_ls_number_parameters 157
_refine_ls_number_reflns 3467
_refine_ls_number_restraints 0
_refine_ls_restrained_S_all 1.089
_refine_ls_R_factor_all 0.0774
_refine_ls_R_factor_gt 0.0502
_refine_ls_shift/su_max 0.001
_refine_ls_shift/su_mean 0.000
_refine_ls_structure_factor_coef Fsqd
_refine_ls_weighting_details 'calc w=1/[\s^2^(Fo^2^)+(0.0460P)^2^+0.6463P] where P=(Fo^2^+2Fc^2^)/3'
_refine_ls_weighting_scheme calc
_refine_ls_wR_factor_gt 0.1047
_refine_ls_wR_factor_ref 0.1164
_reflns_number_gt 2585
_reflns_number_total 3467
_reflns_threshold_expression I>2\s(I)
_cod_data_source_file om3000136_si_001.cif
_cod_data_source_block complex_5
_cod_depositor_comments
;
The following automatic conversions were performed:

'_symmetry_cell_setting' value 'Triclinic' changed to 'triclinic'
according to /home/saulius/struct/CIF-dictionaries/cif_core.dic
dictionary named 'cif_core.dic' version 2.4.1 from 2010-06-29.

Automatic conversion script
Id: cif_fix_values 1715 2011-07-08 13:25:40Z adriana 
;
_cod_original_cell_volume 762.7(3)
_cod_database_code 4078218

loop_
_symmetry_equiv_pos_as_xyz
'x, y, z'
'-x, -y, -z'

loop_
_atom_site_label
_atom_site_type_symbol
_atom_site_fract_x
_atom_site_fract_y
_atom_site_fract_z
_atom_site_U_iso_or_equiv
_atom_site_adp_type
_atom_site_occupancy
_atom_site_symmetry_multiplicity
_atom_site_calc_flag
_atom_site_refinement_flags
Pt Pt 0.93089(6) 0.81278(5) 0.24440(3) 0.02661(14) Uani 1 1 d .
I I 0.78996(10) 0.56492(8) 0.28812(5) 0.03225(18) Uani 1 1 d .
C1 C 1.0590(16) 0.6920(14) 0.1214(8) 0.038(3) Uani 1 1 d .
H1A H 1.1868 0.6736 0.1219 0.057 Uiso 1 1 calc R
H1B H 0.9864 0.7748 0.0562 0.057 Uiso 1 1 calc R
H1C H 1.0649 0.5699 0.1276 0.057 Uiso 1 1 calc R
C2 C 1.1810(16) 0.6189(14) 0.3324(9) 0.045(3) Uani 1 1 d .
H2A H 1.2099 0.4912 0.3281 0.068 Uiso 1 1 calc R
H2B H 1.1689 0.6335 0.4050 0.068 Uiso 1 1 calc R
H2C H 1.2826 0.6401 0.3059 0.068 Uiso 1 1 calc R
C3 C 1.0488(14) 0.9851(13) 0.2128(8) 0.031(2) Uani 1 1 d .
H3A H 1.0778 1.0119 0.2779 0.047 Uiso 1 1 calc R
H3B H 0.9595 1.1034 0.1667 0.047 Uiso 1 1 calc R
H3C H 1.1647 0.9215 0.1790 0.047 Uiso 1 1 calc R
N11 N 0.8034(12) 0.9431(10) 0.3767(6) 0.0283(19) Uani 1 1 d .
C12 C 0.8207(16) 0.8380(13) 0.4713(8) 0.033(2) Uani 1 1 d .
H12A H 0.8855 0.7047 0.4793 0.040 Uiso 1 1 calc R
C13 C 0.7485(16) 0.9158(14) 0.5567(8) 0.035(2) Uani 1 1 d .
H13A H 0.7671 0.8376 0.6227 0.043 Uiso 1 1 calc R
C14 C 0.6480(16) 1.1108(14) 0.5446(8) 0.036(2) Uani 1 1 d .
H14A H 0.5878 1.1693 0.6005 0.043 Uiso 1 1 calc R
C15 C 0.6384(16) 1.2162(14) 0.4490(9) 0.037(3) Uani 1 1 d .
H15A H 0.5769 1.3496 0.4396 0.044 Uiso 1 1 calc R
C16 C 0.7168(15) 1.1306(13) 0.3669(8) 0.030(2) Uani 1 1 d .
H16A H 0.7093 1.2062 0.3017 0.035 Uiso 1 1 calc R
N21 N 0.6695(11) 1.0219(9) 0.1480(6) 0.0232(17) Uani 1 1 d .
C22 C 0.5000(13) 1.0644(11) 0.1804(7) 0.023(2) Uani 1 1 d .
H22A H 0.4941 1.0019 0.2472 0.028 Uiso 1 1 calc R
C23 C 0.3346(15) 1.1935(13) 0.1221(8) 0.033(2) Uani 1 1 d .
H23A H 0.2171 1.2199 0.1481 0.040 Uiso 1 1 calc R
C24 C 0.3421(16) 1.2852(13) 0.0242(9) 0.036(2) Uani 1 1 d .
H24A H 0.2295 1.3763 -0.0177 0.043 Uiso 1 1 calc R
C25 C 0.5122(16) 1.2428(14) -0.0107(8) 0.034(2) Uani 1 1 d .
H25A H 0.5195 1.3021 -0.0782 0.041 Uiso 1 1 calc R
C26 C 0.6764(15) 1.1123(12) 0.0522(7) 0.030(2) Uani 1 1 d .
H26A H 0.7951 1.0859 0.0279 0.036 Uiso 1 1 calc R

loop_
_atom_site_aniso_label
_atom_site_aniso_U_11
_atom_site_aniso_U_22
_atom_site_aniso_U_33
_atom_site_aniso_U_23
_atom_site_aniso_U_13
_atom_site_aniso_U_12
Pt 0.0277(2) 0.0255(2) 0.0277(2) -0.00272(15) 0.00147(16) -0.01476(17)
I 0.0390(4) 0.0285(3) 0.0335(4) -0.0028(3) 0.0021(3) -0.0210(3)
C1 0.038(7) 0.046(6) 0.039(6) -0.009(5) 0.004(5) -0.026(5)
C2 0.031(6) 0.036(6) 0.056(8) 0.015(5) -0.010(6) -0.014(5)
C3 0.020(5) 0.031(5) 0.043(6) -0.002(5) 0.001(5) -0.015(4)
N11 0.036(5) 0.024(4) 0.023(4) -0.005(3) 0.004(4) -0.013(4)
C12 0.044(7) 0.025(5) 0.033(6) 0.001(4) -0.007(5) -0.021(5)
C13 0.043(7) 0.043(6) 0.031(6) -0.011(5) 0.006(5) -0.028(5)
C14 0.040(7) 0.051(7) 0.027(6) -0.012(5) 0.000(5) -0.031(5)
C15 0.037(6) 0.032(6) 0.046(7) -0.009(5) 0.005(5) -0.019(5)
C16 0.037(6) 0.025(5) 0.030(6) -0.009(4) 0.005(5) -0.017(4)
N21 0.021(4) 0.022(4) 0.016(4) 0.006(3) -0.009(3) -0.006(3)
C22 0.024(5) 0.020(4) 0.027(5) -0.001(4) 0.005(4) -0.012(4)
C23 0.030(6) 0.036(6) 0.040(6) -0.014(5) 0.009(5) -0.019(5)
C24 0.032(6) 0.031(5) 0.041(6) -0.006(5) -0.005(5) -0.014(5)
C25 0.040(7) 0.038(6) 0.023(5) 0.006(4) -0.004(5) -0.022(5)
C26 0.036(6) 0.027(5) 0.021(5) 0.002(4) -0.002(5) -0.013(4)

loop_
_atom_type_symbol
_atom_type_description
_atom_type_scat_dispersion_real
_atom_type_scat_dispersion_imag
_atom_type_scat_source
C C 0.0033 0.0016 'International Tables Vol C Tables 4.2.6.8 and 6.1.1.4'
H H 0.0000 0.0000 'International Tables Vol C Tables 4.2.6.8 and 6.1.1.4'
N N 0.0061 0.0033 'International Tables Vol C Tables 4.2.6.8 and 6.1.1.4'
I I -0.4742 1.8119 'International Tables Vol C Tables 4.2.6.8 and 6.1.1.4'
Pt Pt -1.7033 8.3905 'International Tables Vol C Tables 4.2.6.8 and 6.1.1.4'

loop_
_geom_angle_atom_site_label_1
_geom_angle_atom_site_label_2
_geom_angle_atom_site_label_3
_geom_angle
C1 Pt C2 86.0(5)
C1 Pt C3 88.1(4)
C2 Pt C3 86.2(4)
C1 Pt N11 177.8(4)
C2 Pt N11 92.7(4)
C3 Pt N11 90.1(3)
C1 Pt N21 93.2(4)
C2 Pt N21 178.4(4)
C3 Pt N21 92.4(3)
N11 Pt N21 88.1(3)
C1 Pt I 90.4(3)
C2 Pt I 91.3(3)
C3 Pt I 177.1(3)
N11 Pt I 91.3(2)
N21 Pt I 90.13(19)
Pt C1 H1A 109.5
Pt C1 H1B 109.5
H1A C1 H1B 109.5
Pt C1 H1C 109.5
H1A C1 H1C 109.5
H1B C1 H1C 109.5
Pt C2 H2A 109.5
Pt C2 H2B 109.5
H2A C2 H2B 109.5
Pt C2 H2C 109.5
H2A C2 H2C 109.5
H2B C2 H2C 109.5
Pt C3 H3A 109.5
Pt C3 H3B 109.5
H3A C3 H3B 109.5
Pt C3 H3C 109.5
H3A C3 H3C 109.5
H3B C3 H3C 109.5
C16 N11 C12 118.2(8)
C16 N11 Pt 120.2(6)
C12 N11 Pt 121.5(6)
N11 C12 C13 122.7(9)
N11 C12 H12A 118.6
C13 C12 H12A 118.6
C12 C13 C14 118.8(9)
C12 C13 H13A 120.6
C14 C13 H13A 120.6
C15 C14 C13 117.8(10)
C15 C14 H14A 121.1
C13 C14 H14A 121.1
C16 C15 C14 120.7(9)
C16 C15 H15A 119.7
C14 C15 H15A 119.7
N11 C16 C15 121.5(9)
N11 C16 H16A 119.2
C15 C16 H16A 119.2
C22 N21 C26 117.9(8)
C22 N21 Pt 121.9(6)
C26 N21 Pt 120.2(7)
N21 C22 C23 123.3(8)
N21 C22 H22A 118.4
C23 C22 H22A 118.4
C22 C23 C24 118.7(9)
C22 C23 H23A 120.6
C24 C23 H23A 120.6
C25 C24 C23 119.0(10)
C25 C24 H24A 120.5
C23 C24 H24A 120.5
C24 C25 C26 120.0(9)
C24 C25 H25A 120.0
C26 C25 H25A 120.0
N21 C26 C25 121.0(9)
N21 C26 H26A 119.5
C25 C26 H26A 119.5

loop_
_geom_bond_atom_site_label_1
_geom_bond_atom_site_label_2
_geom_bond_distance
Pt C1 2.055(10)
Pt C2 2.067(11)
Pt C3 2.070(9)
Pt N11 2.191(7)
Pt N21 2.197(7)
Pt I 2.7917(9)
C1 H1A 0.9800
C1 H1B 0.9800
C1 H1C 0.9800
C2 H2A 0.9800
C2 H2B 0.9800
C2 H2C 0.9800
C3 H3A 0.9800
C3 H3B 0.9800
C3 H3C 0.9800
N11 C16 1.340(11)
N11 C12 1.349(12)
C12 C13 1.377(13)
C12 H12A 0.9500
C13 C14 1.390(14)
C13 H13A 0.9500
C14 C15 1.376(14)
C14 H14A 0.9500
C15 C16 1.375(13)
C15 H15A 0.9500
C16 H16A 0.9500
N21 C22 1.338(11)
N21 C26 1.362(11)
C22 C23 1.369(14)
C22 H22A 0.9500
C23 C24 1.390(14)
C23 H23A 0.9500
C24 C25 1.355(15)
C24 H24A 0.9500
C25 C26 1.393(14)
C25 H25A 0.9500
C26 H26A 0.9500

loop_
_geom_torsion_atom_site_label_1
_geom_torsion_atom_site_label_2
_geom_torsion_atom_site_label_3
_geom_torsion_atom_site_label_4
_geom_torsion
C1 Pt N11 C16 78(9)
C2 Pt N11 C16 131.2(8)
C3 Pt N11 C16 44.9(8)
N21 Pt N11 C16 -47.4(8)
I Pt N11 C16 -137.5(8)
C1 Pt N11 C12 -97(9)
C2 Pt N11 C12 -44.2(9)
C3 Pt N11 C12 -130.4(8)
N21 Pt N11 C12 137.2(8)
I Pt N11 C12 47.2(8)
C16 N11 C12 C13 2.0(16)
Pt N11 C12 C13 177.4(8)
N11 C12 C13 C14 2.2(17)
C12 C13 C14 C15 -5.0(16)
C13 C14 C15 C16 3.7(16)
C12 N11 C16 C15 -3.3(15)
Pt N11 C16 C15 -178.8(8)
C14 C15 C16 N11 0.5(16)
C1 Pt N21 C22 136.8(7)
C2 Pt N21 C22 -164(14)
C3 Pt N21 C22 -135.0(7)
N11 Pt N21 C22 -44.9(7)
I Pt N21 C22 46.4(7)
C1 Pt N21 C26 -43.0(7)
C2 Pt N21 C26 16(14)
C3 Pt N21 C26 45.2(7)
N11 Pt N21 C26 135.3(7)
I Pt N21 C26 -133.4(7)
C26 N21 C22 C23 0.0(13)
Pt N21 C22 C23 -179.8(7)
N21 C22 C23 C24 0.2(14)
C22 C23 C24 C25 0.6(15)
C23 C24 C25 C26 -1.5(15)
C22 N21 C26 C25 -0.9(14)
Pt N21 C26 C25 178.9(7)
C24 C25 C26 N21 1.7(15)
